data_2019197
loop_
_publ_author_name
'Chen, Man-Sheng'
'Xu, Jin-Sheng'
'Deng, Yi-Fang'
'Zhang, Chun-Hua'

_publ_section_title
;
 Poly[diaqua[\m~4~-4-(isonicotinamido)phthalato]nickel(II)] displaying an
 <b>sra</b> topology
;
_journal_coeditor_code WQ3047
_journal_issue 10
_journal_name_full 'Acta Crystallographica Section C'
_journal_page_first 1124
_journal_page_last 1127
_journal_paper_doi 10.1107/S0108270113023846
_journal_volume 69
_journal_year 2013
_chemical_formula_iupac '[Ni (C14 H8 N2 O5) (H2 O)2]'
_chemical_formula_moiety 'C14 H12 N2 Ni O7'
_chemical_formula_sum 'C14 H12 N2 Ni O7'
_chemical_formula_weight 378.97
_chemical_name_systematic
;
Poly[diaqua[\m~4~-4-(isonicotinamido)phthalato]nickel(II)]
;
_space_group_IT_number 14
_symmetry_cell_setting monoclinic
_symmetry_space_group_name_Hall '-P 2yn'
_symmetry_space_group_name_H-M 'P 1 21/n 1'
_atom_sites_solution_hydrogens geom
_atom_sites_solution_primary direct
_atom_sites_solution_secondary difmap
_audit_creation_method SHELXL-97
_cell_angle_alpha 90.00
_cell_angle_beta 91.223(3)
_cell_angle_gamma 90.00
_cell_formula_units_Z 4
_cell_length_a 6.5322(8)
_cell_length_b 30.456(4)
_cell_length_c 7.2856(7)
_cell_measurement_reflns_used 1849
_cell_measurement_temperature 291(2)
_cell_measurement_theta_max 23.34
_cell_measurement_theta_min 2.11
_cell_volume 1449.1(3)
_computing_cell_refinement 'SMART (Bruker, 2007)'
_computing_data_collection 'SMART (Bruker, 2007)'
_computing_data_reduction 'SAINT (Bruker, 2007)'
_computing_molecular_graphics 'SHELXTL (Sheldrick, 2008)'
_computing_publication_material 'SHELXTL (Sheldrick, 2008)'
_computing_structure_refinement 'SHELXTL (Sheldrick, 2008)'
_computing_structure_solution 'SHELXTL (Sheldrick, 2008)'
_diffrn_ambient_temperature 291(2)
_diffrn_measured_fraction_theta_full 0.993
_diffrn_measured_fraction_theta_max 0.993
_diffrn_measurement_device_type 'Bruker SMART APEX CCD'
_diffrn_measurement_method 'phi and omega scans'
_diffrn_radiation_monochromator graphite
_diffrn_radiation_source 'sealed tube'
_diffrn_radiation_type MoK\a
_diffrn_radiation_wavelength 0.71073
_diffrn_reflns_av_R_equivalents 0.0097
_diffrn_reflns_av_sigmaI/netI 0.0282
_diffrn_reflns_limit_h_max 8
_diffrn_reflns_limit_h_min -7
_diffrn_reflns_limit_k_max 36
_diffrn_reflns_limit_k_min -37
_diffrn_reflns_limit_l_max 8
_diffrn_reflns_limit_l_min -8
_diffrn_reflns_number 7738
_diffrn_reflns_theta_full 25.98
_diffrn_reflns_theta_max 25.98
_diffrn_reflns_theta_min 2.68
_exptl_absorpt_coefficient_mu 1.382
_exptl_absorpt_correction_T_max 0.8975
_exptl_absorpt_correction_T_min 0.7509
_exptl_absorpt_correction_type multi-scan
_exptl_absorpt_process_details '(SADABS; Bruker, 2001)'
_exptl_crystal_colour green
_exptl_crystal_density_diffrn 1.737
_exptl_crystal_density_method 'not measured'
_exptl_crystal_description block
_exptl_crystal_F_000 776
_exptl_crystal_size_max 0.22
_exptl_crystal_size_mid 0.14
_exptl_crystal_size_min 0.08
_refine_diff_density_max 0.618
_refine_diff_density_min -0.571
_refine_ls_extinction_method none
_refine_ls_goodness_of_fit_ref 1.045
_refine_ls_hydrogen_treatment constr
_refine_ls_matrix_type full
_refine_ls_number_parameters 217
_refine_ls_number_reflns 2810
_refine_ls_number_restraints 0
_refine_ls_restrained_S_all 1.045
_refine_ls_R_factor_all 0.0628
_refine_ls_R_factor_gt 0.0588
_refine_ls_shift/su_max 0.000
_refine_ls_shift/su_mean 0.000
_refine_ls_structure_factor_coef Fsqd
_refine_ls_weighting_details 'calc w=1/[\s^2^(Fo^2^)+(0.09P)^2^+1.88P] where P=(Fo^2^+2Fc^2^)/3'
_refine_ls_weighting_scheme calc
_refine_ls_wR_factor_gt 0.1460
_refine_ls_wR_factor_ref 0.1472
_reflns_number_gt 2379
_reflns_number_total 2810
_reflns_threshold_expression I>2sigma(I)
_cod_data_source_file wq3047.cif
_cod_data_source_block I
_cod_original_sg_symbol_H-M 'P 21/n'
_cod_database_code 2019197

loop_
_symmetry_equiv_pos_as_xyz
'x, y, z'
'-x+1/2, y+1/2, -z+1/2'
'-x, -y, -z'
'x-1/2, -y-1/2, z-1/2'

loop_
_atom_site_type_symbol
_atom_site_label
_atom_site_fract_x
_atom_site_fract_y
_atom_site_fract_z
_atom_site_U_iso_or_equiv
_atom_site_adp_type
_atom_site_calc_flag
_atom_site_refinement_flags
_atom_site_occupancy
_atom_site_symmetry_multiplicity
C C1 0.2475(5) 0.31709(11) 0.0023(5) 0.0266(8) Uani d . 1 1
C C2 0.2468(5) 0.32667(11) -0.1824(5) 0.0264(7) Uani d . 1 1
H H2 0.2470 0.3038 -0.2670 0.032 Uiso calc R 1 1
C C3 0.2457(5) 0.36948(12) -0.2446(5) 0.0265(8) Uani d . 1 1
H H3 0.2505 0.3754 -0.3696 0.032 Uiso calc R 1 1
C C4 0.2374(5) 0.40356(11) -0.1187(5) 0.0257(7) Uani d . 1 1
C C5 0.2277(5) 0.39441(11) 0.0691(5) 0.0263(7) Uani d . 1 1
C C6 0.2328(5) 0.35105(11) 0.1305(5) 0.0260(7) Uani d . 1 1
H H6 0.2266 0.3448 0.2552 0.031 Uiso calc R 1 1
C C7 0.2091(5) 0.43132(11) 0.2082(5) 0.0253(7) Uani d . 1 1
C C8 0.2308(5) 0.44982(12) -0.1934(5) 0.0256(7) Uani d . 1 1
C C9 0.1771(6) 0.25165(12) 0.1943(5) 0.0288(8) Uani d . 1 1
C C10 0.2168(6) 0.20326(12) 0.2045(5) 0.0283(8) Uani d . 1 1
C C11 0.2155(6) 0.17614(11) 0.0514(5) 0.0295(8) Uani d . 1 1
H H11 0.2056 0.1881 -0.0659 0.035 Uiso calc R 1 1
C C12 0.2290(6) 0.13126(12) 0.0746(5) 0.0283(8) Uani d . 1 1
H H12 0.2270 0.1136 -0.0297 0.034 Uiso calc R 1 1
C C13 0.2510(5) 0.13832(12) 0.3860(5) 0.0279(8) Uani d . 1 1
H H13 0.2668 0.1254 0.5011 0.033 Uiso calc R 1 1
C C14 0.2356(5) 0.18339(11) 0.3773(5) 0.0272(8) Uani d . 1 1
H H14 0.2376 0.2002 0.4838 0.033 Uiso calc R 1 1
N N1 0.2670(5) 0.27217(10) 0.0523(4) 0.0273(7) Uani d . 1 1
H H1 0.3444 0.2563 -0.0150 0.033 Uiso calc R 1 1
N N2 0.2447(4) 0.11184(11) 0.2380(4) 0.0279(7) Uani d . 1 1
Ni Ni1 0.73063(7) 0.464271(15) -0.22975(6) 0.0281(2) Uani d . 1 1
O O1 0.3899(4) 0.46400(7) -0.2696(3) 0.0269(6) Uani d . 1 1
O O2 0.0651(4) 0.47109(8) -0.1844(3) 0.0278(6) Uani d . 1 1
O O3 0.3119(4) 0.46584(7) 0.1751(3) 0.0264(6) Uani d . 1 1
O O4 0.0984(4) 0.42484(8) 0.3396(3) 0.0308(6) Uani d . 1 1
O O5 0.0729(4) 0.27009(8) 0.3044(3) 0.0324(6) Uani d . 1 1
O O1W 0.7703(4) 0.46881(8) -0.5137(4) 0.0301(6) Uani d . 1 1
H H1X 0.8642 0.4561 -0.5727 0.036 Uiso d R 1 1
H H1Y 0.6663 0.4874 -0.5667 0.045 Uiso d R 1 1
O O2W 0.7044(4) 0.45178(8) 0.0600(3) 0.0279(6) Uani d . 1 1
H H2X 0.6112 0.4725 0.1118 0.042 Uiso d R 1 1
H H2Y 0.8365 0.4548 0.1191 0.042 Uiso d R 1 1

loop_
_atom_site_aniso_label
_atom_site_aniso_U_11
_atom_site_aniso_U_22
_atom_site_aniso_U_33
_atom_site_aniso_U_12
_atom_site_aniso_U_13
_atom_site_aniso_U_23
C1 0.0296(18) 0.0258(18) 0.0249(17) 0.0080(14) 0.0087(14) 0.0082(14)
C2 0.0311(19) 0.0236(17) 0.0248(17) -0.0095(14) 0.0084(14) -0.0069(14)
C3 0.0283(19) 0.0249(18) 0.0266(18) -0.0027(13) 0.0096(14) 0.0067(13)
C4 0.0262(18) 0.0236(17) 0.0278(18) -0.0009(13) 0.0111(14) 0.0025(14)
C5 0.0282(18) 0.0230(17) 0.0281(18) 0.0081(14) 0.0065(14) 0.0004(14)
C6 0.0292(19) 0.0244(17) 0.0247(17) -0.0024(14) 0.0108(14) 0.0082(13)
C7 0.0265(18) 0.0218(17) 0.0276(18) 0.0041(13) -0.0036(14) -0.0058(14)
C8 0.0236(18) 0.0234(17) 0.0297(18) -0.0057(14) -0.0061(14) -0.0003(15)
C9 0.0320(19) 0.0258(18) 0.0290(18) 0.0101(15) 0.0102(15) 0.0082(15)
C10 0.0313(19) 0.0275(18) 0.0262(18) -0.0003(15) 0.0009(14) 0.0007(15)
C11 0.033(2) 0.0246(18) 0.031(2) 0.0092(14) 0.0080(15) 0.0072(14)
C12 0.0317(19) 0.0276(18) 0.0262(18) -0.0079(15) 0.0116(14) -0.0077(14)
C13 0.0305(19) 0.0261(18) 0.0267(18) -0.0063(14) -0.0087(14) 0.0080(14)
C14 0.0290(19) 0.0230(17) 0.0299(19) -0.0093(14) 0.0095(14) -0.0078(14)
N1 0.0292(16) 0.0247(15) 0.0287(16) -0.0078(12) 0.0124(12) -0.0070(12)
N2 0.0284(16) 0.0264(16) 0.0290(16) -0.0006(12) -0.0015(12) 0.0001(12)
Ni1 0.0288(3) 0.0268(3) 0.0282(3) 0.00786(17) -0.0074(2) -0.00772(18)
O1 0.0315(14) 0.0258(13) 0.0239(13) -0.0001(10) 0.0079(10) 0.0091(9)
O2 0.0291(14) 0.0269(13) 0.0274(13) 0.0084(10) -0.0005(10) 0.0094(10)
O3 0.0270(13) 0.0272(14) 0.0253(13) -0.0061(9) 0.0062(10) -0.0081(10)
O4 0.0306(14) 0.0266(13) 0.0356(14) -0.0102(10) 0.0090(11) -0.0094(10)
O5 0.0367(15) 0.0291(13) 0.0319(14) 0.0076(11) 0.0150(11) 0.0087(11)
O1W 0.0292(14) 0.0282(13) 0.0332(14) 0.0100(10) 0.0106(11) 0.0083(10)
O2W 0.0269(13) 0.0269(13) 0.0303(13) 0.0086(10) 0.0085(10) -0.0025(10)

loop_
_atom_type_symbol
_atom_type_description
_atom_type_scat_dispersion_real
_atom_type_scat_dispersion_imag
_atom_type_scat_source
C C 0.0033 0.0016 'International Tables Vol C Tables 4.2.6.8 and 6.1.1.4'
H H 0.0000 0.0000 'International Tables Vol C Tables 4.2.6.8 and 6.1.1.4'
N N 0.0061 0.0033 'International Tables Vol C Tables 4.2.6.8 and 6.1.1.4'
O O 0.0106 0.0060 'International Tables Vol C Tables 4.2.6.8 and 6.1.1.4'
Ni Ni 0.3393 1.1124 'International Tables Vol C Tables 4.2.6.8 and 6.1.1.4'

loop_
_geom_angle_atom_site_label_1
_geom_angle_atom_site_label_2
_geom_angle_atom_site_label_3
_geom_angle_site_symmetry_1
_geom_angle_site_symmetry_3
_geom_angle
_geom_angle_publ_flag
C2 C1 C6 . . 119.8(3) ?
C2 C1 N1 . . 116.9(3) ?
C6 C1 N1 . . 123.2(3) ?
C1 C2 C3 . . 121.4(3) ?
C1 C2 H2 . . 119.3 ?
C3 C2 H2 . . 119.3 ?
C2 C3 C4 . . 119.3(3) ?
C2 C3 H3 . . 120.3 ?
C4 C3 H3 . . 120.3 ?
C3 C4 C5 . . 120.1(3) ?
C3 C4 C8 . . 117.5(3) ?
C5 C4 C8 . . 122.4(3) ?
C6 C5 C4 . . 120.1(3) ?
C6 C5 C7 . . 119.2(3) ?
C4 C5 C7 . . 120.7(3) ?
C5 C6 C1 . . 119.2(3) ?
C5 C6 H6 . . 120.4 ?
C1 C6 H6 . . 120.4 ?
O4 C7 O3 . . 127.0(3) ?
O4 C7 C5 . . 117.2(3) ?
O3 C7 C5 . . 115.7(3) ?
O2 C8 O1 . . 124.1(3) ?
O2 C8 C4 . . 118.5(3) ?
O1 C8 C4 . . 117.3(3) ?
O5 C9 N1 . . 123.7(3) ?
O5 C9 C10 . . 121.8(3) ?
N1 C9 C10 . . 114.5(3) ?
C11 C10 C14 . . 117.7(3) ?
C11 C10 C9 . . 123.2(3) ?
C14 C10 C9 . . 118.8(3) ?
C12 C11 C10 . . 119.5(3) ?
C12 C11 H11 . . 120.3 ?
C10 C11 H11 . . 120.3 ?
N2 C12 C11 . . 123.6(3) ?
N2 C12 H12 . . 118.2 ?
C11 C12 H12 . . 118.2 ?
N2 C13 C14 . . 124.0(3) ?
N2 C13 H13 . . 118.0 ?
C14 C13 H13 . . 118.0 ?
C13 C14 C10 . . 118.5(3) ?
C13 C14 H14 . . 120.8 ?
C10 C14 H14 . . 120.8 ?
C9 N1 C1 . . 127.0(3) ?
C9 N1 H1 . . 116.5 ?
C1 N1 H1 . . 116.5 ?
C12 N2 C13 . . 116.8(3) ?
C12 N2 Ni1 . 4_566 122.0(2) ?
C13 N2 Ni1 . 4_566 121.0(2) ?
O1W Ni1 O2W . . 173.16(9) y
O1W Ni1 O3 . 3_665 97.73(9) y
O2W Ni1 O3 . 3_665 88.88(9) y
O1W Ni1 O2 . 1_655 89.94(10) y
O2W Ni1 O2 . 1_655 88.22(9) y
O3 Ni1 O2 3_665 1_655 90.59(9) y
O1W Ni1 O1 . . 90.89(10) y
O2W Ni1 O1 . . 91.54(9) y
O3 Ni1 O1 3_665 . 84.10(9) y
O2 Ni1 O1 1_655 . 174.69(9) y
O1W Ni1 N2 . 4_665 87.71(10) y
O2W Ni1 N2 . 4_665 85.84(10) y
O3 Ni1 N2 3_665 4_665 172.97(10) y
O2 Ni1 N2 1_655 4_665 93.87(9) y
O1 Ni1 N2 . 4_665 91.40(9) y
C8 O1 Ni1 . . 140.2(2) ?
C8 O2 Ni1 . 1_455 142.0(2) ?
C7 O3 Ni1 . 3_665 134.5(2) ?
Ni1 O1W H1X . . 125.1 ?
Ni1 O1W H1Y . . 109.6 ?
H1X O1W H1Y . . 125.3 ?
Ni1 O2W H2X . . 109.5 ?
Ni1 O2W H2Y . . 109.5 ?
H2X O2W H2Y . . 109.5 ?

loop_
_geom_bond_atom_site_label_1
_geom_bond_atom_site_label_2
_geom_bond_site_symmetry_2
_geom_bond_distance
_geom_bond_publ_flag
C1 C2 . 1.376(5) ?
C1 C6 . 1.399(5) ?
C1 N1 . 1.421(4) ?
C2 C3 . 1.380(5) ?
C2 H2 . 0.9300 ?
C3 C4 . 1.387(5) ?
C3 H3 . 0.9300 ?
C4 C5 . 1.399(5) ?
C4 C8 . 1.511(5) ?
C5 C6 . 1.394(5) ?
C5 C7 . 1.520(5) ?
C6 H6 . 0.9300 ?
C7 O4 . 1.228(4) ?
C7 O3 . 1.274(4) ?
C8 O2 . 1.264(4) ?
C8 O1 . 1.265(4) ?
C9 O5 . 1.202(4) ?
C9 N1 . 1.354(4) ?
C9 C10 . 1.498(5) ?
C10 C11 . 1.388(5) ?
C10 C14 . 1.400(5) ?
C11 C12 . 1.380(5) ?
C11 H11 . 0.9300 ?
C12 N2 . 1.332(5) ?
C12 H12 . 0.9300 ?
C13 N2 . 1.347(5) ?
C13 C14 . 1.378(5) ?
C13 H13 . 0.9300 ?
C14 H14 . 0.9300 ?
N1 H1 . 0.8600 ?
N2 Ni1 4_566 2.332(3) y
Ni1 O1W . 2.095(3) y
Ni1 O2W . 2.155(2) y
Ni1 O3 3_665 2.184(2) y
Ni1 O2 1_655 2.213(3) y
Ni1 O1 . 2.239(3) y
Ni1 N2 4_665 2.332(3) ?
O2 Ni1 1_455 2.213(3) ?
O3 Ni1 3_665 2.184(2) ?
O1W H1X . 0.8500 ?
O1W H1Y . 0.9600 ?
O2W H2X . 0.9599 ?
O2W H2Y . 0.9600 ?

loop_
_geom_hbond_atom_site_label_D
_geom_hbond_atom_site_label_H
_geom_hbond_atom_site_label_A
_geom_hbond_site_symmetry_A
_geom_hbond_distance_DH
_geom_hbond_distance_HA
_geom_hbond_distance_DA
_geom_hbond_angle_DHA
N1 H1 O5 4_665 0.86 2.17 3.011(4) 167
O1W H1X O4 1_654 0.85 1.92 2.762(3) 169
O1W H1Y O1 3_664 0.96 1.93 2.775(3) 146
O2W H2X O3 . 0.96 2.03 2.748(3) 130
O2W H2X O1 3_665 0.96 2.25 3.055(3) 141
O2W H2Y O2 3_665 0.96 2.39 2.923(4) 114
O2W H2Y O4 1_655 0.96 2.49 3.350(4) 148

loop_
_geom_torsion_atom_site_label_1
_geom_torsion_atom_site_label_2
_geom_torsion_atom_site_label_3
_geom_torsion_atom_site_label_4
_geom_torsion_site_symmetry_1
_geom_torsion_site_symmetry_4
_geom_torsion
C6 C1 C2 C3 . . 4.4(5)
N1 C1 C2 C3 . . -174.5(3)
C1 C2 C3 C4 . . -2.4(5)
C2 C3 C4 C5 . . -0.8(5)
C2 C3 C4 C8 . . -178.4(3)
C3 C4 C5 C6 . . 2.1(5)
C8 C4 C5 C6 . . 179.5(3)
C3 C4 C5 C7 . . -177.3(3)
C8 C4 C5 C7 . . 0.2(5)
C4 C5 C6 C1 . . -0.1(5)
C7 C5 C6 C1 . . 179.2(3)
C2 C1 C6 C5 . . -3.1(5)
N1 C1 C6 C5 . . 175.8(3)
C6 C5 C7 O4 . . -37.6(5)
C4 C5 C7 O4 . . 141.8(4)
C6 C5 C7 O3 . . 142.2(3)
C4 C5 C7 O3 . . -38.4(5)
C3 C4 C8 O2 . . 108.2(4)
C5 C4 C8 O2 . . -69.3(5)
C3 C4 C8 O1 . . -68.4(4)
C5 C4 C8 O1 . . 114.1(4)
O5 C9 C10 C11 . . 138.4(4)
N1 C9 C10 C11 . . -41.4(5)
O5 C9 C10 C14 . . -34.8(6)
N1 C9 C10 C14 . . 145.4(4)
C14 C10 C11 C12 . . 1.1(5)
C9 C10 C11 C12 . . -172.2(3)
C10 C11 C12 N2 . . -0.4(6)
N2 C13 C14 C10 . . -1.5(5)
C11 C10 C14 C13 . . -0.2(5)
C9 C10 C14 C13 . . 173.4(3)
O5 C9 N1 C1 . . -3.5(6)
C10 C9 N1 C1 . . 176.3(3)
C2 C1 N1 C9 . . -144.5(4)
C6 C1 N1 C9 . . 36.6(6)
C11 C12 N2 C13 . . -1.2(5)
C11 C12 N2 Ni1 . 4_566 173.1(3)
C14 C13 N2 C12 . . 2.2(5)
C14 C13 N2 Ni1 . 4_566 -172.2(3)
O2 C8 O1 Ni1 . . 140.8(3)
C4 C8 O1 Ni1 . . -42.9(5)
O1W Ni1 O1 C8 . . 151.9(4)
O2W Ni1 O1 C8 . . -21.7(4)
O3 Ni1 O1 C8 3_665 . -110.5(4)
N2 Ni1 O1 C8 4_665 . 64.1(4)
O1 C8 O2 Ni1 . 1_455 132.2(3)
C4 C8 O2 Ni1 . 1_455 -44.0(5)
O4 C7 O3 Ni1 . 3_665 -31.4(6)
C5 C7 O3 Ni1 . 3_665 148.8(2)
